data_2230879
loop_
_publ_author_name
'Cordes, David B.'
'Hua, Guoxiong'
'Slawin, Alexandra M. Z.'
'Woollins, J. Derek'

_publ_section_title
;
 2-Phenyl-5-(<i>p</i>-tolyl)-1,3,4-oxadiazole
;
_journal_coeditor_code SU2281
_journal_issue 7
_journal_name_full 'Acta Crystallographica Section E'
_journal_page_first o1757
_journal_paper_doi 10.1107/S1600536811023579
_journal_volume 67
_journal_year 2011
_chemical_formula_iupac 'C15 H12 N2 O'
_chemical_formula_moiety 'C15 H12 N2 O'
_chemical_formula_sum 'C15 H12 N2 O'
_chemical_formula_weight 236.27
_chemical_name_systematic
;
2-Phenyl-5-(<i>p</i>-tolyl)-1,3,4-oxadiazole
;
_space_group_IT_number 14
_symmetry_cell_setting monoclinic
_symmetry_space_group_name_Hall '-P 2ybc'
_symmetry_space_group_name_H-M 'P 1 21/c 1'
_atom_sites_solution_hydrogens geom
_atom_sites_solution_primary direct
_atom_sites_solution_secondary difmap
_cell_angle_alpha 90.00
_cell_angle_beta 107.477(6)
_cell_angle_gamma 90.00
_cell_formula_units_Z 4
_cell_length_a 19.733(5)
_cell_length_b 5.1441(12)
_cell_length_c 12.436(3)
_cell_measurement_reflns_used 2748
_cell_measurement_temperature 93(2)
_cell_measurement_theta_max 28.1886
_cell_measurement_theta_min 3.2482
_cell_volume 1204.1(5)
_computing_cell_refinement 'CrystalClear (Rigaku, 2010)'
_computing_data_collection 'CrystalClear (Rigaku, 2010)'
_computing_data_reduction 'CrystalClear (Rigaku, 2010)'
_computing_molecular_graphics 'SHELXTL (Sheldrick, 2008)'
_computing_publication_material 'SHELXTL (Sheldrick, 2008) and PLATON (Spek, 2009)'
_computing_structure_refinement 'SHELXL97 (Sheldrick, 2008)'
_computing_structure_solution 'SHELXS97 (Sheldrick, 2008)'
_diffrn_ambient_temperature 93(2)
_diffrn_detector_area_resol_mean 14.7059
_diffrn_measured_fraction_theta_full 0.944
_diffrn_measured_fraction_theta_max 0.818
_diffrn_measurement_device_type 'Rigaku Mercury CCD'
_diffrn_measurement_method '\w and \f'
_diffrn_radiation_monochromator confocal
_diffrn_radiation_source 'rotating anode'
_diffrn_radiation_type MoK\a
_diffrn_radiation_wavelength 0.71073
_diffrn_reflns_av_R_equivalents 0.2067
_diffrn_reflns_av_sigmaI/netI 0.1803
_diffrn_reflns_limit_h_max 24
_diffrn_reflns_limit_h_min -24
_diffrn_reflns_limit_k_max 6
_diffrn_reflns_limit_k_min -3
_diffrn_reflns_limit_l_max 14
_diffrn_reflns_limit_l_min -11
_diffrn_reflns_number 7407
_diffrn_reflns_theta_full 25.24
_diffrn_reflns_theta_max 27.45
_diffrn_reflns_theta_min 3.25
_exptl_absorpt_coefficient_mu 0.084
_exptl_absorpt_correction_T_max 0.9983
_exptl_absorpt_correction_T_min 0.9835
_exptl_absorpt_correction_type multi-scan
_exptl_absorpt_process_details '(CrystalClear; Rigaku, 2010)'
_exptl_crystal_colour Colourless
_exptl_crystal_density_diffrn 1.303
_exptl_crystal_density_method 'not measured'
_exptl_crystal_description Chip
_exptl_crystal_F_000 496
_exptl_crystal_size_max 0.2000
_exptl_crystal_size_mid 0.0400
_exptl_crystal_size_min 0.0200
_refine_diff_density_max 0.851
_refine_diff_density_min -0.477
_refine_ls_extinction_method none
_refine_ls_goodness_of_fit_ref 1.017
_refine_ls_hydrogen_treatment constr
_refine_ls_matrix_type full
_refine_ls_number_parameters 164
_refine_ls_number_reflns 2256
_refine_ls_number_restraints 0
_refine_ls_restrained_S_all 1.017
_refine_ls_R_factor_all 0.1488
_refine_ls_R_factor_gt 0.1094
_refine_ls_shift/su_max 0.000
_refine_ls_shift/su_mean 0.000
_refine_ls_structure_factor_coef Fsqd
_refine_ls_weighting_details 'calc w=1/[\s^2^(Fo^2^)+(0.1532P)^2^+0.0000P] where P=(Fo^2^+2Fc^2^)/3'
_refine_ls_weighting_scheme calc
_refine_ls_wR_factor_gt 0.2730
_refine_ls_wR_factor_ref 0.3074
_reflns_number_gt 1293
_reflns_number_total 2256
_reflns_threshold_expression I>2sigma(I)
_cod_data_source_file su2281.cif
_cod_data_source_block I
_cod_original_sg_symbol_H-M 'P 21/c'
_cod_database_code 2230879
_cod_database_fobs_code 2230879

loop_
_symmetry_equiv_pos_as_xyz
'x, y, z'
'-x, y+1/2, -z+1/2'
'-x, -y, -z'
'x, -y-1/2, z-1/2'

loop_
_atom_site_type_symbol
_atom_site_label
_atom_site_fract_x
_atom_site_fract_y
_atom_site_fract_z
_atom_site_U_iso_or_equiv
_atom_site_adp_type
_atom_site_calc_flag
_atom_site_refinement_flags
_atom_site_occupancy
_atom_site_symmetry_multiplicity
_atom_site_disorder_assembly
_atom_site_disorder_group
O O1 0.26886(13) 0.5359(5) 0.70037(19) 0.0337(8) Uani d . 1 1 . .
N N1 0.24323(17) 0.4502(6) 0.5190(3) 0.0374(9) Uani d . 1 1 . .
N N2 0.29187(16) 0.6544(6) 0.5435(2) 0.0334(9) Uani d . 1 1 . .
C C1 0.2307(2) 0.3862(7) 0.6126(3) 0.0322(10) Uani d . 1 1 . .
C C2 0.30560(19) 0.6981(7) 0.6502(3) 0.0299(10) Uani d . 1 1 . .
C C3 0.18313(19) 0.1875(8) 0.6309(3) 0.0306(10) Uani d . 1 1 . .
C C4 0.1822(2) 0.1219(7) 0.7391(3) 0.0330(10) Uani d . 1 1 . .
H H4 0.2132 0.2077 0.8027 0.040 Uiso calc R 1 1 . .
C C5 0.1364(2) -0.0672(8) 0.7541(3) 0.0354(10) Uani d . 1 1 . .
H H5 0.1369 -0.1109 0.8285 0.042 Uiso calc R 1 1 . .
C C6 0.0898(2) -0.1957(8) 0.6643(3) 0.0344(10) Uani d . 1 1 . .
C C7 0.0919(2) -0.1274(8) 0.5552(3) 0.0413(11) Uani d . 1 1 . .
H H7 0.0606 -0.2120 0.4917 0.050 Uiso calc R 1 1 . .
C C8 0.1378(2) 0.0573(8) 0.5385(3) 0.0374(11) Uani d . 1 1 . .
H H8 0.1388 0.0967 0.4643 0.045 Uiso calc R 1 1 . .
C C9 0.0394(2) -0.3978(8) 0.6791(3) 0.0421(11) Uani d . 1 1 . .
H H9A 0.0416 -0.4078 0.7588 0.063 Uiso calc R 1 1 . .
H H9B 0.0524 -0.5665 0.6544 0.063 Uiso calc R 1 1 . .
H H9C -0.0090 -0.3520 0.6339 0.063 Uiso calc R 1 1 . .
C C10 0.35306(19) 0.8918(7) 0.7193(3) 0.0307(10) Uani d . 1 1 . .
C C11 0.3641(2) 0.9055(7) 0.8354(3) 0.0368(11) Uani d . 1 1 . .
H H11 0.3400 0.7895 0.8708 0.044 Uiso calc R 1 1 . .
C C12 0.4102(2) 1.0888(8) 0.8982(3) 0.0400(11) Uani d . 1 1 . .
H H12 0.4191 1.0945 0.9776 0.048 Uiso calc R 1 1 . .
C C13 0.4437(2) 1.2640(8) 0.8470(3) 0.0392(11) Uani d . 1 1 . .
H H13 0.4743 1.3924 0.8910 0.047 Uiso calc R 1 1 . .
C C14 0.4327(2) 1.2533(7) 0.7316(3) 0.0347(10) Uani d . 1 1 . .
H H14 0.4565 1.3710 0.6964 0.042 Uiso calc R 1 1 . .
C C15 0.3871(2) 1.0705(7) 0.6692(3) 0.0344(10) Uani d . 1 1 . .
H H15 0.3785 1.0657 0.5898 0.041 Uiso calc R 1 1 . .

loop_
_atom_site_aniso_label
_atom_site_aniso_U_11
_atom_site_aniso_U_22
_atom_site_aniso_U_33
_atom_site_aniso_U_12
_atom_site_aniso_U_13
_atom_site_aniso_U_23
O1 0.0369(16) 0.0242(16) 0.0432(18) -0.0030(12) 0.0167(13) -0.0033(11)
N1 0.041(2) 0.032(2) 0.042(2) 0.0020(17) 0.0165(16) 0.0037(14)
N2 0.042(2) 0.035(2) 0.0250(19) -0.0011(16) 0.0129(14) -0.0061(13)
C1 0.034(2) 0.023(2) 0.040(2) 0.0001(18) 0.0135(17) 0.0024(17)
C2 0.034(2) 0.019(2) 0.044(2) 0.0064(17) 0.0223(18) 0.0073(16)
C3 0.032(2) 0.027(2) 0.036(2) 0.0054(17) 0.0139(16) -0.0013(16)
C4 0.035(2) 0.032(2) 0.035(2) 0.0026(18) 0.0156(17) 0.0019(16)
C5 0.039(2) 0.032(2) 0.036(2) 0.0031(19) 0.0132(18) -0.0024(17)
C6 0.037(2) 0.026(2) 0.045(3) 0.0041(18) 0.0200(18) 0.0008(17)
C7 0.040(3) 0.031(3) 0.050(3) -0.002(2) 0.0088(19) -0.0091(18)
C8 0.043(3) 0.035(3) 0.033(2) 0.001(2) 0.0103(18) -0.0036(17)
C9 0.039(2) 0.035(3) 0.052(3) 0.003(2) 0.013(2) -0.0038(18)
C10 0.035(2) 0.022(2) 0.040(2) 0.0086(17) 0.0188(18) -0.0012(16)
C11 0.046(3) 0.027(2) 0.043(3) 0.005(2) 0.0228(19) 0.0003(17)
C12 0.051(3) 0.033(3) 0.040(3) 0.005(2) 0.017(2) -0.0025(18)
C13 0.042(3) 0.032(3) 0.044(3) 0.000(2) 0.0139(19) -0.0099(18)
C14 0.038(2) 0.030(2) 0.035(2) -0.0008(19) 0.0098(17) 0.0056(17)
C15 0.040(2) 0.033(2) 0.030(2) 0.0092(19) 0.0103(17) 0.0068(17)

loop_
_atom_type_symbol
_atom_type_description
_atom_type_scat_dispersion_real
_atom_type_scat_dispersion_imag
_atom_type_scat_source
C C 0.0033 0.0016 'International Tables Vol C Tables 4.2.6.8 and 6.1.1.4'
H H 0.0000 0.0000 'International Tables Vol C Tables 4.2.6.8 and 6.1.1.4'
N N 0.0061 0.0033 'International Tables Vol C Tables 4.2.6.8 and 6.1.1.4'
O O 0.0106 0.0060 'International Tables Vol C Tables 4.2.6.8 and 6.1.1.4'

loop_
_geom_angle_atom_site_label_1
_geom_angle_atom_site_label_2
_geom_angle_atom_site_label_3
_geom_angle_site_symmetry_1
_geom_angle_site_symmetry_3
_geom_angle
_geom_angle_publ_flag
C1 O1 C2 . . 102.7(3) ?
C1 N1 N2 . . 107.3(3) ?
C2 N2 N1 . . 105.9(3) ?
N1 C1 O1 . . 111.4(3) ?
N1 C1 C3 . . 128.5(4) ?
O1 C1 C3 . . 120.1(3) ?
N2 C2 O1 . . 112.6(3) ?
N2 C2 C10 . . 128.6(3) ?
O1 C2 C10 . . 118.8(3) ?
C4 C3 C8 . . 119.2(4) ?
C4 C3 C1 . . 121.2(4) ?
C8 C3 C1 . . 119.6(3) ?
C5 C4 C3 . . 120.0(4) ?
C5 C4 H4 . . 120.0 ?
C3 C4 H4 . . 120.0 ?
C4 C5 C6 . . 122.2(3) ?
C4 C5 H5 . . 118.9 ?
C6 C5 H5 . . 118.9 ?
C5 C6 C7 . . 116.9(4) ?
C5 C6 C9 . . 122.8(3) ?
C7 C6 C9 . . 120.4(4) ?
C8 C7 C6 . . 121.9(4) ?
C8 C7 H7 . . 119.0 ?
C6 C7 H7 . . 119.0 ?
C7 C8 C3 . . 119.7(3) ?
C7 C8 H8 . . 120.1 ?
C3 C8 H8 . . 120.1 ?
C6 C9 H9A . . 109.5 ?
C6 C9 H9B . . 109.5 ?
H9A C9 H9B . . 109.5 ?
C6 C9 H9C . . 109.5 ?
H9A C9 H9C . . 109.5 ?
H9B C9 H9C . . 109.5 ?
C15 C10 C11 . . 118.9(4) ?
C15 C10 C2 . . 119.9(3) ?
C11 C10 C2 . . 121.1(3) ?
C12 C11 C10 . . 119.5(4) ?
C12 C11 H11 . . 120.3 ?
C10 C11 H11 . . 120.3 ?
C11 C12 C13 . . 120.7(4) ?
C11 C12 H12 . . 119.6 ?
C13 C12 H12 . . 119.6 ?
C12 C13 C14 . . 120.3(4) ?
C12 C13 H13 . . 119.9 ?
C14 C13 H13 . . 119.9 ?
C15 C14 C13 . . 119.0(3) ?
C15 C14 H14 . . 120.5 ?
C13 C14 H14 . . 120.5 ?
C14 C15 C10 . . 121.5(3) ?
C14 C15 H15 . . 119.2 ?
C10 C15 H15 . . 119.2 ?

loop_
_geom_bond_atom_site_label_1
_geom_bond_atom_site_label_2
_geom_bond_site_symmetry_2
_geom_bond_distance
_geom_bond_publ_flag
O1 C1 . 1.363(4) ?
O1 C2 . 1.372(4) ?
N1 C1 . 1.304(4) ?
N1 N2 . 1.393(4) ?
N2 C2 . 1.293(4) ?
C1 C3 . 1.451(5) ?
C2 C10 . 1.458(5) ?
C3 C4 . 1.394(5) ?
C3 C8 . 1.397(5) ?
C4 C5 . 1.378(5) ?
C4 H4 . 0.9500 ?
C5 C6 . 1.383(5) ?
C5 H5 . 0.9500 ?
C6 C7 . 1.414(5) ?
C6 C9 . 1.488(5) ?
C7 C8 . 1.371(5) ?
C7 H7 . 0.9500 ?
C8 H8 . 0.9500 ?
C9 H9A . 0.9800 ?
C9 H9B . 0.9800 ?
C9 H9C . 0.9800 ?
C10 C15 . 1.391(5) ?
C10 C11 . 1.396(5) ?
C11 C12 . 1.379(6) ?
C11 H11 . 0.9500 ?
C12 C13 . 1.381(5) ?
C12 H12 . 0.9500 ?
C13 C14 . 1.386(5) ?
C13 H13 . 0.9500 ?
C14 C15 . 1.371(5) ?
C14 H14 . 0.9500 ?
C15 H15 . 0.9500 ?

loop_
_geom_hbond_atom_site_label_D
_geom_hbond_atom_site_label_H
_geom_hbond_atom_site_label_A
_geom_hbond_site_symmetry_A
_geom_hbond_distance_DH
_geom_hbond_distance_HA
_geom_hbond_distance_DA
_geom_hbond_angle_DHA
C11 H11 N2 4_576 0.95 2.61 3.322(4) 131.9
C9 H9B Cg1 1_545 0.98 2.80 3.731(4) 158.2
C14 H14 Cg2 2_656 0.95 2.99 3.783(4) 141.4

loop_
_geom_torsion_atom_site_label_1
_geom_torsion_atom_site_label_2
_geom_torsion_atom_site_label_3
_geom_torsion_atom_site_label_4
_geom_torsion_site_symmetry_1
_geom_torsion_site_symmetry_2
_geom_torsion_site_symmetry_3
_geom_torsion_site_symmetry_4
_geom_torsion
_geom_torsion_publ_flag
C1 N1 N2 C2 . . . . 0.4(4) ?
N2 N1 C1 O1 . . . . -0.4(4) ?
N2 N1 C1 C3 . . . . 179.0(4) ?
C2 O1 C1 N1 . . . . 0.3(4) ?
C2 O1 C1 C3 . . . . -179.3(3) ?
N1 N2 C2 O1 . . . . -0.2(4) ?
N1 N2 C2 C10 . . . . -179.9(4) ?
C1 O1 C2 N2 . . . . 0.0(4) ?
C1 O1 C2 C10 . . . . 179.7(3) ?
N1 C1 C3 C4 . . . . 172.1(4) ?
O1 C1 C3 C4 . . . . -8.5(5) ?
N1 C1 C3 C8 . . . . -7.3(6) ?
O1 C1 C3 C8 . . . . 172.1(3) ?
C8 C3 C4 C5 . . . . -0.7(5) ?
C1 C3 C4 C5 . . . . 179.9(3) ?
C3 C4 C5 C6 . . . . -0.7(6) ?
C4 C5 C6 C7 . . . . 1.1(6) ?
C4 C5 C6 C9 . . . . -179.1(3) ?
C5 C6 C7 C8 . . . . 0.0(6) ?
C9 C6 C7 C8 . . . . -179.8(4) ?
C6 C7 C8 C3 . . . . -1.4(6) ?
C4 C3 C8 C7 . . . . 1.7(6) ?
C1 C3 C8 C7 . . . . -178.9(3) ?
N2 C2 C10 C15 . . . . 4.1(6) ?
O1 C2 C10 C15 . . . . -175.5(3) ?
N2 C2 C10 C11 . . . . -177.2(4) ?
O1 C2 C10 C11 . . . . 3.2(5) ?
C15 C10 C11 C12 . . . . -2.3(5) ?
C2 C10 C11 C12 . . . . 179.0(3) ?
C10 C11 C12 C13 . . . . 2.2(6) ?
C11 C12 C13 C14 . . . . -1.8(6) ?
C12 C13 C14 C15 . . . . 1.5(6) ?
C13 C14 C15 C10 . . . . -1.7(6) ?
C11 C10 C15 C14 . . . . 2.1(5) ?
C2 C10 C15 C14 . . . . -179.2(3) ?

loop_
_cod_related_entry_id
_cod_related_entry_database
_cod_related_entry_code
1 ChemSpider 228191
